data_7223241
loop_
_publ_author_name
'Tripuramallu, Bharat Kumar'
'Titi, Hatem M.'
'Roy, Sadipan'
'Verma, Roli'
'Goldberg, Israel'

_publ_section_title
;
 Ameliorated synthetic methodology for crystalline
 lanthanoid--metalloporphyrin open frameworks based on a multitopic
 octacarboxy-porphyrin scaffold: structural, gas sorption and
 photophysical properties
;
_journal_issue 4
_journal_name_full CrystEngComm
_journal_page_first 515
_journal_paper_doi 10.1039/C5CE02048D
_journal_volume 18
_journal_year 2016
_chemical_formula_moiety 'C52 H34 Eu2 N4 Na2 O21 Zn'
_chemical_formula_sum 'C52 H34 Eu2 N4 Na2 O21 Zn'
_chemical_formula_weight 1466.13
_space_group_crystal_system orthorhombic
_space_group_IT_number 74
_space_group_name_Hall '-I 2b 2'
_space_group_name_H-M_alt 'I m m a'
_symmetry_space_group_name_Hall '-I 2b 2'
_symmetry_space_group_name_H-M 'I m m a'
_atom_sites_solution_hydrogens mixed
_atom_sites_solution_primary direct
_atom_sites_solution_secondary difmap
_audit_creation_method SHELXL-2014/7
_audit_update_record
;
2015-09-03 deposited with the CCDC.
2015-11-09 downloaded from the CCDC.
;
_cell_angle_alpha 90
_cell_angle_beta 90
_cell_angle_gamma 90
_cell_formula_units_Z 4
_cell_length_a 27.4347(11)
_cell_length_b 28.9058(12)
_cell_length_c 13.1157(7)
_cell_measurement_reflns_used 3745
_cell_measurement_temperature 110(2)
_cell_measurement_theta_max 25.05
_cell_measurement_theta_min 1.71
_cell_volume 10401.0(8)
_computing_cell_refinement 'Saint, Bruker-AXS'
_computing_data_collection 'Apex2, Bruker-AXS'
_computing_data_reduction 'Saint, Bruker-AXS'
_computing_structure_refinement 'SHELXL-2014/7 (Sheldrick, 2015)'
_computing_structure_solution 'SHELXTL-2014 (Sheldrick, 2015)'
_diffrn_ambient_temperature 110(2)
_diffrn_detector_area_resol_mean 1.75
_diffrn_measured_fraction_theta_full 0.997
_diffrn_measured_fraction_theta_max 0.997
_diffrn_measurement_device_type 'ApexDuo, Bruker-AXS'
_diffrn_measurement_method '1 deg. \f and \w scans'
_diffrn_radiation_type MoK\a
_diffrn_radiation_wavelength 0.71073
_diffrn_reflns_av_R_equivalents 0.0755
_diffrn_reflns_av_unetI/netI 0.0631
_diffrn_reflns_laue_measured_fraction_full 0.997
_diffrn_reflns_laue_measured_fraction_max 0.997
_diffrn_reflns_limit_h_max 29
_diffrn_reflns_limit_h_min -32
_diffrn_reflns_limit_k_max 27
_diffrn_reflns_limit_k_min -34
_diffrn_reflns_limit_l_max 15
_diffrn_reflns_limit_l_min -14
_diffrn_reflns_number 18462
_diffrn_reflns_point_group_measured_fraction_full 0.997
_diffrn_reflns_point_group_measured_fraction_max 0.997
_diffrn_reflns_theta_full 25.047
_diffrn_reflns_theta_max 25.047
_diffrn_reflns_theta_min 1.705
_diffrn_source 'ImuS microfocus'
_exptl_absorpt_coefficient_mu 1.472
_exptl_absorpt_correction_T_max 0.867
_exptl_absorpt_correction_T_min 0.778
_exptl_absorpt_correction_type multi-scan
_exptl_absorpt_process_details 'Sadabs, Bruker-AXS'
_exptl_crystal_colour red
_exptl_crystal_density_diffrn 0.934
_exptl_crystal_description chunk
_exptl_crystal_F_000 2880
_exptl_crystal_recrystallization_method solvothermal
_exptl_crystal_size_max 0.180
_exptl_crystal_size_mid 0.150
_exptl_crystal_size_min 0.100
_platon_squeeze_details
;
 Molecules of DMF solvent
;
_refine_diff_density_max 2.095
_refine_diff_density_min -0.837
_refine_diff_density_rms 0.172
_refine_ls_extinction_method none
_refine_ls_goodness_of_fit_ref 1.098
_refine_ls_hydrogen_treatment constr
_refine_ls_matrix_type full
_refine_ls_number_parameters 181
_refine_ls_number_reflns 4800
_refine_ls_number_restraints 0
_refine_ls_restrained_S_all 1.098
_refine_ls_R_factor_all 0.1227
_refine_ls_R_factor_gt 0.1036
_refine_ls_shift/su_max 0.007
_refine_ls_shift/su_mean 0.002
_refine_ls_structure_factor_coef Fsqd
_refine_ls_weighting_details 'w=1/[\s^2^(Fo^2^)+(0.1000P)^2^] where P=(Fo^2^+2Fc^2^)/3'
_refine_ls_weighting_scheme calc
_refine_ls_wR_factor_gt 0.2823
_refine_ls_wR_factor_ref 0.2903
_reflns_Friedel_coverage 0.000
_reflns_number_gt 3475
_reflns_number_total 4800
_reflns_threshold_expression 'I > 2\s(I)'
_cod_data_source_file c5ce02048d2.cif
_cod_data_source_block bkt26_sq
_cod_depositor_comments 'Adding full bibliography for 7223238--7223241.cif.'
_cod_database_code 7223241
_shelx_shelxl_version_number 2014/7
_shelx_space_group_comment
;
The symmetry employed for this shelxl refinement is uniquely defined
by the following loop, which should always be used as a source of
symmetry information in preference to the above space-group names.
They are only intended as comments.
;
_shelx_estimated_absorpt_t_min 0.778
_shelx_estimated_absorpt_t_max 0.867
_platon_squeeze_void_probe_radius 1.20

loop_
_space_group_symop_operation_xyz
'x, y, z'
'-x, -y+1/2, z'
'-x, y+1/2, -z'
'x, -y, -z'
'x+1/2, y+1/2, z+1/2'
'-x+1/2, -y+1, z+1/2'
'-x+1/2, y+1, -z+1/2'
'x+1/2, -y+1/2, -z+1/2'
'-x, -y, -z'
'x, y-1/2, -z'
'x, -y-1/2, z'
'-x, y, z'
'-x+1/2, -y+1/2, -z+1/2'
'x+1/2, y, -z+1/2'
'x+1/2, -y, z+1/2'
'-x+1/2, y+1/2, z+1/2'

loop_
_atom_site_label
_atom_site_type_symbol
_atom_site_fract_x
_atom_site_fract_y
_atom_site_fract_z
_atom_site_U_iso_or_equiv
_atom_site_adp_type
_atom_site_occupancy
_atom_site_site_symmetry_order
_atom_site_calc_flag
_atom_site_refinement_flags_posn
_atom_site_refinement_flags_adp
_atom_site_refinement_flags_occupancy
Eu1 Eu 0.82764(2) 0.5000 0.5000 0.0603(4) Uani 1 2 d S T P
Zn1 Zn 0.5000 0.2500 0.3893(6) 0.0459(18) Uani 0.5 4 d S T P
Zn1' Zn 0.5000 0.2500 0.4449(5) 0.0359(16) Uani 0.5 4 d S T P
Na1 Na 0.7500 0.4586(2) 0.7500 0.097(2) Uani 1 2 d S T P
O1 O 0.6941(2) 0.4891(2) 0.1842(5) 0.0502(17) Uani 1 1 d . . .
O2 O 0.7646(4) 0.4495(4) 0.5253(8) 0.120(4) Uiso 1 1 d . . .
O3 O 0.6444(3) 0.4398(3) 0.1197(7) 0.088(2) Uiso 1 1 d . . .
O4 O 0.7188(3) 0.4149(3) 0.6319(7) 0.101(3) Uiso 1 1 d . . .
O5 O 0.8843(5) 0.4532(5) 0.5900(11) 0.068(4) Uiso 0.5 1 d . . P
H5A H 0.8837 0.4523 0.6624 0.082 Uiso 1 1 calc R U .
H5B H 0.9076 0.4354 0.5536 0.082 Uiso 1 1 calc R U .
O5' O 0.6884(4) 0.4309(4) 0.7847(8) 0.040(3) Uiso 0.5 1 d . . P
H5'1 H 0.6852 0.3982 0.7865 0.048 Uiso 0.5 1 calc R U P
H5'2 H 0.6612 0.4500 0.8001 0.048 Uiso 0.5 1 calc R U P
O6 O 0.5000 0.2500 0.211(3) 0.102(11) Uiso 0.5 4 d S . P
H6A H 0.5000 0.2775 0.1758 0.122 Uiso 0.25 2 d R U P
H6B H 0.5000 0.2225 0.1758 0.122 Uiso 0.25 2 d R U P
O6' O 0.5000 0.2500 0.611(2) 0.075(9) Uiso 0.5 4 d S . P
H6'1 H 0.5000 0.2215 0.6472 0.090 Uiso 0.25 2 calc R U P
H6'2 H 0.5000 0.2785 0.6472 0.090 Uiso 0.25 2 calc R U P
N1 N 0.5000 0.3197(3) 0.4107(9) 0.047(3) Uani 1 2 d S T P
N2 N 0.5746(3) 0.2500 0.4173(8) 0.037(2) Uani 1 2 d S T P
C1 C 0.5887(3) 0.3334(3) 0.4078(7) 0.045(2) Uani 1 1 d . . .
C2 C 0.6586(3) 0.3817(3) 0.4750(5) 0.041(2) Uani 1 1 d . . .
H2 H 0.6558 0.3662 0.5385 0.049 Uiso 1 1 calc R U .
C3 C 0.6299(3) 0.3931(3) 0.3063(8) 0.043(2) Uani 1 1 d . . .
H3 H 0.6077 0.3859 0.2531 0.051 Uiso 1 1 calc R U .
C4 C 0.6660(3) 0.4280(3) 0.2907(6) 0.038(2) Uani 1 1 d . . .
C5 C 0.6271(3) 0.3701(3) 0.3954(8) 0.044(2) Uani 1 1 d . . .
C6 C 0.6046(3) 0.2887(3) 0.4115(7) 0.041(2) Uani 1 1 d . . .
C7 C 0.6977(3) 0.4394(3) 0.3708(7) 0.045(2) Uani 1 1 d . . .
H7 H 0.7214 0.4630 0.3625 0.054 Uiso 1 1 calc R U .
C8 C 0.6555(3) 0.2741(3) 0.4069(7) 0.050(2) Uani 1 1 d . . .
H8 H 0.6832 0.2937 0.4043 0.060 Uiso 1 1 calc R U .
C9 C 0.5407(3) 0.3481(3) 0.4097(9) 0.053(3) Uani 1 1 d . . .
C10 C 0.6938(4) 0.4156(3) 0.4627(7) 0.045(2) Uani 1 1 d . . .
C11 C 0.5245(3) 0.3955(3) 0.4099(10) 0.076(4) Uani 1 1 d . . .
H11 H 0.5448 0.4221 0.4100 0.092 Uiso 1 1 calc R U .
C12 C 0.6691(3) 0.4543(3) 0.1944(7) 0.050(3) Uani 1 1 d . . .
C13 C 0.7287(6) 0.4282(5) 0.5436(8) 0.097(5) Uani 1 1 d . . .

loop_
_atom_site_aniso_label
_atom_site_aniso_U_11
_atom_site_aniso_U_22
_atom_site_aniso_U_33
_atom_site_aniso_U_23
_atom_site_aniso_U_13
_atom_site_aniso_U_12
Eu1 0.0343(5) 0.0544(6) 0.0924(8) -0.0364(4) 0.000 0.000
Zn1 0.023(3) 0.023(2) 0.092(6) 0.000 0.000 0.000
Zn1' 0.028(3) 0.028(2) 0.052(4) 0.000 0.000 0.000
Na1 0.106(6) 0.072(4) 0.113(6) 0.000 -0.030(5) 0.000
O1 0.031(3) 0.052(4) 0.068(5) 0.012(3) -0.004(3) -0.013(3)
N1 0.028(5) 0.026(5) 0.088(9) 0.006(5) 0.000 0.000
N2 0.026(5) 0.024(5) 0.061(7) 0.000 -0.001(5) 0.000
C1 0.031(5) 0.037(5) 0.066(7) 0.011(4) -0.003(5) 0.000(4)
C2 0.050(5) 0.040(5) 0.032(4) 0.003(3) 0.008(3) -0.001(4)
C3 0.023(4) 0.030(5) 0.075(7) 0.007(5) -0.016(4) -0.005(3)
C4 0.029(5) 0.057(6) 0.028(5) 0.003(4) -0.014(4) -0.006(4)
C5 0.037(5) 0.031(5) 0.065(7) 0.009(5) 0.005(5) -0.002(4)
C6 0.024(4) 0.040(5) 0.059(6) 0.000(4) 0.011(4) -0.005(4)
C7 0.049(6) 0.037(5) 0.050(6) -0.006(4) 0.011(5) -0.016(4)
C8 0.032(5) 0.040(5) 0.078(7) 0.003(5) 0.005(5) 0.000(4)
C9 0.029(5) 0.018(4) 0.112(9) 0.003(5) 0.006(5) -0.005(4)
C10 0.057(6) 0.050(6) 0.026(5) -0.008(4) 0.001(5) -0.019(5)
C11 0.033(5) 0.020(5) 0.176(13) 0.026(6) -0.017(6) -0.002(4)
C12 0.050(6) 0.058(6) 0.042(6) 0.007(5) -0.034(5) -0.010(5)
C13 0.174(14) 0.098(10) 0.019(5) 0.015(6) -0.008(7) -0.096(10)

loop_
_atom_type_symbol
_atom_type_description
_atom_type_scat_dispersion_real
_atom_type_scat_dispersion_imag
_atom_type_scat_source
C C 0.0033 0.0016 'International Tables Vol C Tables 4.2.6.8 and 6.1.1.4'
H H 0.0000 0.0000 'International Tables Vol C Tables 4.2.6.8 and 6.1.1.4'
N N 0.0061 0.0033 'International Tables Vol C Tables 4.2.6.8 and 6.1.1.4'
O O 0.0106 0.0060 'International Tables Vol C Tables 4.2.6.8 and 6.1.1.4'
Na Na 0.0362 0.0249 'International Tables Vol C Tables 4.2.6.8 and 6.1.1.4'
Zn Zn 0.2839 1.4301 'International Tables Vol C Tables 4.2.6.8 and 6.1.1.4'
Eu Eu -0.1578 3.6682 'International Tables Vol C Tables 4.2.6.8 and 6.1.1.4'

loop_
_geom_angle_atom_site_label_1
_geom_angle_atom_site_label_2
_geom_angle_atom_site_label_3
_geom_angle
_geom_angle_site_symmetry_1
_geom_angle_site_symmetry_3
O2 Eu1 O2 81.8(6) 4_566 .
O2 Eu1 O5 158.5(4) 4_566 .
O2 Eu1 O5 93.4(4) . .
O2 Eu1 O5 93.4(4) 4_566 4_566
O2 Eu1 O5 158.5(4) . 4_566
O5 Eu1 O5 98.2(7) . 4_566
O2 Eu1 O3 82.9(4) 4_566 6_655
O2 Eu1 O3 126.4(3) . 6_655
O5 Eu1 O3 83.2(4) . 6_655
O5 Eu1 O3 73.2(4) 4_566 6_655
O2 Eu1 O3 126.4(3) 4_566 7_645
O2 Eu1 O3 82.9(4) . 7_645
O5 Eu1 O3 73.2(4) . 7_645
O5 Eu1 O3 83.2(4) 4_566 7_645
O3 Eu1 O3 143.7(4) 6_655 7_645
O2 Eu1 O1 76.2(3) 4_566 7_645
O2 Eu1 O1 83.1(3) . 7_645
O5 Eu1 O1 124.3(4) . 7_645
O5 Eu1 O1 75.5(4) 4_566 7_645
O3 Eu1 O1 140.9(2) 6_655 7_645
O3 Eu1 O1 51.1(2) 7_645 7_645
O2 Eu1 O1 83.1(3) 4_566 6_655
O2 Eu1 O1 76.2(3) . 6_655
O5 Eu1 O1 75.5(4) . 6_655
O5 Eu1 O1 124.3(4) 4_566 6_655
O3 Eu1 O1 51.1(2) 6_655 6_655
O3 Eu1 O1 140.9(2) 7_645 6_655
O1 Eu1 O1 152.4(3) 7_645 6_655
O2 Eu1 C12 100.9(3) 4_566 7_645
O2 Eu1 C12 81.9(3) . 7_645
O5 Eu1 C12 99.1(4) . 7_645
O5 Eu1 C12 78.5(4) 4_566 7_645
O3 Eu1 C12 151.6(3) 6_655 7_645
O3 Eu1 C12 26.0(2) 7_645 7_645
O1 Eu1 C12 25.2(2) 7_645 7_645
O1 Eu1 C12 156.9(2) 6_655 7_645
O2 Eu1 C12 81.9(3) 4_566 6_655
O2 Eu1 C12 100.9(3) . 6_655
O5 Eu1 C12 78.5(4) . 6_655
O5 Eu1 C12 99.1(4) 4_566 6_655
O3 Eu1 C12 26.0(2) 6_655 6_655
O3 Eu1 C12 151.6(3) 7_645 6_655
O1 Eu1 C12 156.9(2) 7_645 6_655
O1 Eu1 C12 25.2(2) 6_655 6_655
C12 Eu1 C12 176.4(4) 7_645 6_655
O2 Eu1 Na1 45.8(3) 4_566 6_654
O2 Eu1 Na1 84.8(3) . 6_654
O5 Eu1 Na1 155.0(4) . 6_654
O5 Eu1 Na1 77.1(3) 4_566 6_654
O3 Eu1 Na1 117.8(2) 6_655 6_654
O3 Eu1 Na1 81.9(2) 7_645 6_654
O1 Eu1 Na1 30.74(15) 7_645 6_654
O1 Eu1 Na1 127.68(15) 6_655 6_654
C12 Eu1 Na1 55.91(19) 7_645 6_654
C12 Eu1 Na1 126.4(2) 6_655 6_654
O2 Eu1 Na1 84.8(3) 4_566 .
O2 Eu1 Na1 45.8(3) . .
O5 Eu1 Na1 77.1(3) . .
O5 Eu1 Na1 155.0(4) 4_566 .
O3 Eu1 Na1 81.9(2) 6_655 .
O3 Eu1 Na1 117.8(2) 7_645 .
O1 Eu1 Na1 127.68(15) 7_645 .
O1 Eu1 Na1 30.74(15) 6_655 .
C12 Eu1 Na1 126.4(2) 7_645 .
C12 Eu1 Na1 55.91(19) 6_655 .
Na1 Eu1 Na1 117.22(4) 6_654 .
Zn1' Zn1 N1 82.1(4) . 2_655
Zn1' Zn1 N1 82.1(4) . .
N1 Zn1 N1 164.1(8) 2_655 .
Zn1' Zn1 N2 79.8(3) . 2_655
N1 Zn1 N2 88.60(10) 2_655 2_655
N1 Zn1 N2 88.60(10) . 2_655
Zn1' Zn1 N2 79.8(3) . .
N1 Zn1 N2 88.60(10) 2_655 .
N1 Zn1 N2 88.60(10) . .
N2 Zn1 N2 159.6(7) 2_655 .
Zn1' Zn1 O6 180.000(12) . .
N1 Zn1 O6 97.9(4) 2_655 .
N1 Zn1 O6 97.9(4) . .
N2 Zn1 O6 100.2(3) 2_655 .
N2 Zn1 O6 100.2(3) . .
Zn1 Zn1' N1 77.4(4) . 2_655
Zn1 Zn1' N1 77.4(4) . .
N1 Zn1' N1 154.9(8) 2_655 .
Zn1 Zn1' N2 80.0(3) . 2_655
N1 Zn1' N2 87.83(11) 2_655 2_655
N1 Zn1' N2 87.83(11) . 2_655
Zn1 Zn1' N2 80.0(3) . .
N1 Zn1' N2 87.83(11) 2_655 .
N1 Zn1' N2 87.83(11) . .
N2 Zn1' N2 159.9(6) 2_655 .
Zn1 Zn1' O6' 180.000(12) . .
N1 Zn1' O6' 102.6(4) 2_655 .
N1 Zn1' O6' 102.6(4) . .
N2 Zn1' O6' 100.0(3) 2_655 .
N2 Zn1' O6' 100.0(3) . .
O5' Na1 O5' 130.9(8) . 7_646
O5' Na1 O4 65.3(4) . .
O5' Na1 O4 86.3(4) 7_646 .
O5' Na1 O4 86.3(4) . 7_646
O5' Na1 O4 65.3(4) 7_646 7_646
O4 Na1 O4 109.0(6) . 7_646
O5' Na1 O1 159.9(4) . 6_655
O5' Na1 O1 66.6(4) 7_646 6_655
O4 Na1 O1 111.9(3) . 6_655
O4 Na1 O1 112.6(3) 7_646 6_655
O5' Na1 O1 66.6(4) . 4_566
O5' Na1 O1 159.9(4) 7_646 4_566
O4 Na1 O1 112.6(3) . 4_566
O4 Na1 O1 111.9(3) 7_646 4_566
O1 Na1 O1 98.6(4) 6_655 4_566
O5' Na1 C13 80.2(5) . 7_646
O5' Na1 C13 85.3(4) 7_646 7_646
O4 Na1 C13 124.6(5) . 7_646
O4 Na1 C13 23.3(3) 7_646 7_646
O1 Na1 C13 114.3(4) 6_655 7_646
O1 Na1 C13 89.0(3) 4_566 7_646
O5' Na1 C13 85.3(4) . .
O5' Na1 C13 80.2(5) 7_646 .
O4 Na1 C13 23.3(3) . .
O4 Na1 C13 124.6(5) 7_646 .
O1 Na1 C13 89.0(3) 6_655 .
O1 Na1 C13 114.3(4) 4_566 .
C13 Na1 C13 144.8(6) 7_646 .
O5' Na1 O2 67.1(4) . 7_646
O5' Na1 O2 108.4(4) 7_646 7_646
O4 Na1 O2 126.8(4) . 7_646
O4 Na1 O2 45.4(3) 7_646 7_646
O1 Na1 O2 120.9(3) 6_655 7_646
O1 Na1 O2 66.5(3) 4_566 7_646
C13 Na1 O2 23.2(3) 7_646 7_646
C13 Na1 O2 150.0(4) . 7_646
O5' Na1 O2 108.4(4) . .
O5' Na1 O2 67.1(4) 7_646 .
O4 Na1 O2 45.4(3) . .
O4 Na1 O2 126.8(4) 7_646 .
O1 Na1 O2 66.5(3) 6_655 .
O1 Na1 O2 120.9(3) 4_566 .
C13 Na1 O2 150.0(4) 7_646 .
C13 Na1 O2 23.2(3) . .
O2 Na1 O2 169.9(6) 7_646 .
O5' Na1 Eu1 140.3(3) . .
O5' Na1 Eu1 58.3(3) 7_646 .
O4 Na1 Eu1 78.7(3) . .
O4 Na1 Eu1 122.5(3) 7_646 .
O1 Na1 Eu1 33.55(17) 6_655 .
O1 Na1 Eu1 116.8(3) 4_566 .
C13 Na1 Eu1 137.0(3) 7_646 .
C13 Na1 Eu1 56.4(2) . .
O2 Na1 Eu1 152.5(2) 7_646 .
O2 Na1 Eu1 33.3(2) . .
O5' Na1 Eu1 58.3(3) . 6_655
O5' Na1 Eu1 140.3(3) 7_646 6_655
O4 Na1 Eu1 122.5(3) . 6_655
O4 Na1 Eu1 78.7(3) 7_646 6_655
O1 Na1 Eu1 116.8(3) 6_655 6_655
O1 Na1 Eu1 33.55(17) 4_566 6_655
C13 Na1 Eu1 56.4(2) 7_646 6_655
C13 Na1 Eu1 137.0(3) . 6_655
O2 Na1 Eu1 33.3(2) 7_646 6_655
O2 Na1 Eu1 152.5(2) . 6_655
Eu1 Na1 Eu1 145.94(18) . 6_655
C12 O1 Na1 149.9(7) . 6_654
C12 O1 Eu1 94.3(6) . 6_654
Na1 O1 Eu1 115.7(3) 6_654 6_654
C13 O2 Eu1 171.2(12) . .
C13 O2 Na1 74.6(8) . .
Eu1 O2 Na1 100.9(4) . .
C12 O3 Eu1 95.3(6) . 6_654
C13 O4 Na1 113.4(8) . .
Eu1 O5 H5A 120.0 . .
Eu1 O5 H5B 120.0 . .
H5A O5 H5B 120.0 . .
Na1 O5' H5'1 120.0 . .
Na1 O5' H5'2 120.0 . .
H5'1 O5' H5'2 120.0 . .
Zn1 O6 H6A 120.4 . .
Zn1 O6 H6B 120.4 . .
H6A O6 H6B 119.3 . .
Zn1' O6' H6'1 120.0 . .
Zn1' O6' H6'2 120.0 . .
H6'1 O6' H6'2 120.0 . .
C9 N1 C9 107.3(10) . 12_655
C9 N1 Zn1 125.8(5) . .
C9 N1 Zn1 125.8(5) 12_655 .
C9 N1 Zn1' 125.5(5) . .
C9 N1 Zn1' 125.5(5) 12_655 .
C6 N2 C6 107.0(9) 11_565 .
C6 N2 Zn1' 126.3(5) 11_565 .
C6 N2 Zn1' 126.3(5) . .
C6 N2 Zn1 125.0(5) 11_565 .
C6 N2 Zn1 125.0(5) . .
C6 C1 C9 126.6(8) . .
C6 C1 C5 116.5(7) . .
C9 C1 C5 116.9(7) . .
C10 C2 C5 120.9(8) . .
C10 C2 H2 119.6 . .
C5 C2 H2 119.6 . .
C5 C3 C4 120.8(8) . .
C5 C3 H3 119.6 . .
C4 C3 H3 119.6 . .
C7 C4 C3 119.2(8) . .
C7 C4 C12 119.0(7) . .
C3 C4 C12 121.7(7) . .
C3 C5 C2 119.8(8) . .
C3 C5 C1 118.7(8) . .
C2 C5 C1 121.5(8) . .
C1 C6 N2 125.0(7) . .
C1 C6 C8 125.4(7) . .
N2 C6 C8 109.6(7) . .
C10 C7 C4 119.0(8) . .
C10 C7 H7 120.5 . .
C4 C7 H7 120.5 . .
C8 C8 C6 106.8(5) 11_565 .
C8 C8 H8 126.6 11_565 .
C6 C8 H8 126.6 . .
C1 C9 N1 125.7(8) . .
C1 C9 C11 126.0(7) . .
N1 C9 C11 108.3(7) . .
C2 C10 C7 120.3(8) . .
C2 C10 C13 122.9(8) . .
C7 C10 C13 116.8(8) . .
C11 C11 C9 108.0(5) 12_655 .
C11 C11 H11 126.0 12_655 .
C9 C11 H11 126.0 . .
O1 C12 O3 119.2(9) . .
O1 C12 C4 123.2(8) . .
O3 C12 C4 117.6(8) . .
O1 C12 Eu1 60.5(5) . 6_654
O3 C12 Eu1 58.7(5) . 6_654
C4 C12 Eu1 176.1(6) . 6_654
O2 C13 O4 121.8(13) . .
O2 C13 C10 121.5(10) . .
O4 C13 C10 116.7(11) . .
O2 C13 Na1 82.2(8) . .
C10 C13 Na1 151.1(10) . .

loop_
_geom_bond_atom_site_label_1
_geom_bond_atom_site_label_2
_geom_bond_distance
_geom_bond_site_symmetry_2
Eu1 O2 2.287(13) 4_566
Eu1 O2 2.287(13) .
Eu1 O5 2.375(13) .
Eu1 O5 2.375(13) 4_566
Eu1 O3 2.467(8) 6_655
Eu1 O3 2.467(8) 7_645
Eu1 O1 2.508(7) 7_645
Eu1 O1 2.508(7) 6_655
Eu1 C12 2.874(10) 7_645
Eu1 C12 2.874(10) 6_655
Eu1 Na1 4.089(2) 6_654
Eu1 Na1 4.089(2) .
Zn1 Zn1' 0.730(7) .
Zn1 N1 2.035(9) 2_655
Zn1 N1 2.035(9) .
Zn1 N2 2.079(9) 2_655
Zn1 N2 2.079(9) .
Zn1 O6 2.33(4) .
Zn1' N1 2.065(9) 2_655
Zn1' N1 2.065(9) .
Zn1' N2 2.078(9) 2_655
Zn1' N2 2.078(9) .
Zn1' O6' 2.18(3) .
Na1 O5' 1.924(11) .
Na1 O5' 1.924(11) 7_646
Na1 O4 2.173(10) .
Na1 O4 2.173(10) 7_646
Na1 O1 2.320(8) 6_655
Na1 O1 2.320(8) 4_566
Na1 C13 2.906(11) 7_646
Na1 C13 2.906(11) .
Na1 O2 2.986(11) 7_646
Na1 O2 2.986(11) .
Na1 Eu1 4.089(2) 6_655
O1 C12 1.226(10) .
O1 Na1 2.320(8) 6_654
O1 Eu1 2.508(7) 6_654
O2 C13 1.186(15) .
O3 C12 1.263(11) .
O3 Eu1 2.467(8) 6_654
O4 C13 1.250(12) .
O5 H5A 0.9500 .
O5 H5B 0.9500 .
O5' H5'1 0.9500 .
O5' H5'2 0.9500 .
O6 H6A 0.9227 .
O6 H6B 0.9227 .
O6' H6'1 0.9500 .
O6' H6'2 0.9500 .
N1 C9 1.386(9) .
N1 C9 1.386(9) 12_655
N2 C6 1.392(9) 11_565
N2 C6 1.392(9) .
C1 C6 1.365(11) .
C1 C9 1.383(11) .
C1 C5 1.506(11) .
C2 C10 1.384(13) .
C2 C5 1.395(12) .
C2 H2 0.9500 .
C3 C5 1.346(12) .
C3 C4 1.429(11) .
C3 H3 0.9500 .
C4 C7 1.402(11) .
C4 C12 1.476(12) .
C6 C8 1.459(11) .
C7 C10 1.392(12) .
C7 H7 0.9500 .
C8 C8 1.393(17) 11_565
C8 H8 0.9500 .
C9 C11 1.440(12) .
C10 C13 1.476(15) .
C11 C11 1.342(16) 12_655
C11 H11 0.9500 .
C12 Eu1 2.874(10) 6_654

loop_
_platon_squeeze_void_nr
_platon_squeeze_void_average_x
_platon_squeeze_void_average_y
_platon_squeeze_void_average_z
_platon_squeeze_void_volume
_platon_squeeze_void_count_electrons
_platon_squeeze_void_content
1 -0.016 -0.003 0.007 5822 2100 ' '
